data_4117741
loop_
_publ_author_name
'Guang-Peng Wu'
'Wei-Min Ren'
'Yi Luo'
'Bo Li'
'Wen-Zhen Zhang'
'Xiao-Bing Lu'

_publ_section_title
;
 Enhanced Asymmetric Induction for the Copolymerization of CO2 and
 Cyclohexene Oxide with Unsymmetric Enantiopure SalenCo(III) Complexes:
 Synthesis of Crystalline CO2-Based Polycarbonate
;
_journal_name_full 'Journal of the American Chemical Society'
_journal_page_first 5682
_journal_page_last 5688
_journal_paper_doi 10.1021/ja300667y
_journal_volume 134
_journal_year 2012
_chemical_formula_sum 'C118 H154 Al2 N4 O6'
_chemical_formula_weight 1778.41
_chemical_name_systematic
; 
 ? 
;
_space_group_IT_number 2
_symmetry_cell_setting triclinic
_symmetry_space_group_name_Hall '-P 1'
_symmetry_space_group_name_H-M 'P -1'
_atom_sites_solution_hydrogens geom
_atom_sites_solution_primary direct
_atom_sites_solution_secondary difmap
_audit_creation_method SHELXL-97
_cell_angle_alpha 94.969(2)
_cell_angle_beta 107.717(2)
_cell_angle_gamma 113.463(2)
_cell_formula_units_Z 1
_cell_length_a 12.4388(12)
_cell_length_b 15.4493(15)
_cell_length_c 15.9632(15)
_cell_measurement_reflns_used 13611
_cell_measurement_temperature 293(2)
_cell_measurement_theta_max 25.00
_cell_measurement_theta_min 1.48
_cell_volume 2603.7(4)
_computing_molecular_graphics 'Bruker SHELXTL'
_computing_publication_material 'Bruker SHELXTL'
_computing_structure_refinement 'SHELXL-97 (Sheldrick, 1997)'
_computing_structure_solution 'SHELXS-97 (Sheldrick, 1990)'
_diffrn_ambient_temperature 293(2)
_diffrn_detector_area_resol_mean 0.01
_diffrn_measured_fraction_theta_full 0.985
_diffrn_measured_fraction_theta_max 0.985
_diffrn_measurement_device_type 'Bruker Smart Apex CCD'
_diffrn_measurement_method \w-2\q
_diffrn_radiation_monochromator graphite
_diffrn_radiation_source 'fine-focus sealed tube'
_diffrn_radiation_type MoK\a
_diffrn_radiation_wavelength 0.71073
_diffrn_reflns_av_R_equivalents 0.0322
_diffrn_reflns_av_sigmaI/netI 0.0820
_diffrn_reflns_limit_h_max 14
_diffrn_reflns_limit_h_min -14
_diffrn_reflns_limit_k_max 18
_diffrn_reflns_limit_k_min -13
_diffrn_reflns_limit_l_max 18
_diffrn_reflns_limit_l_min -18
_diffrn_reflns_number 13611
_diffrn_reflns_theta_full 25.00
_diffrn_reflns_theta_max 25.00
_diffrn_reflns_theta_min 1.48
_diffrn_standards_decay_% none
_diffrn_standards_interval_count 0
_diffrn_standards_interval_time 0
_diffrn_standards_number 0
_exptl_absorpt_coefficient_mu 0.084
_exptl_absorpt_correction_T_max 0.991
_exptl_absorpt_correction_T_min 0.988
_exptl_absorpt_correction_type empirical
_exptl_absorpt_process_details 'ABSCOR by T.Higashi 8 March, 1995'
_exptl_crystal_colour colorless
_exptl_crystal_density_diffrn 1.134
_exptl_crystal_description block
_exptl_crystal_F_000 964
_exptl_crystal_size_max 0.16
_exptl_crystal_size_mid 0.12
_exptl_crystal_size_min 0.11
_refine_diff_density_max 0.691
_refine_diff_density_min -0.357
_refine_diff_density_rms 0.065
_refine_ls_extinction_method none
_refine_ls_goodness_of_fit_ref 1.033
_refine_ls_hydrogen_treatment mixed
_refine_ls_matrix_type full
_refine_ls_number_parameters 605
_refine_ls_number_reflns 9040
_refine_ls_number_restraints 459
_refine_ls_restrained_S_all 1.091
_refine_ls_R_factor_all 0.1448
_refine_ls_R_factor_gt 0.0859
_refine_ls_shift/su_max 0.003
_refine_ls_shift/su_mean 0.000
_refine_ls_structure_factor_coef Fsqd
_refine_ls_weighting_details 'calc w=1/[\s^2^(Fo^2^)+(0.1396P)^2^+1.0043P] where P=(Fo^2^+2Fc^2^)/3'
_refine_ls_weighting_scheme calc
_refine_ls_wR_factor_gt 0.2226
_refine_ls_wR_factor_ref 0.2687
_reflns_number_gt 5167
_reflns_number_total 9040
_reflns_threshold_expression >2sigma(I)
_cod_data_source_file ja300667y_si_002.cif
_cod_data_source_block 3
_cod_database_code 4117741

loop_
_symmetry_equiv_pos_as_xyz
'x, y, z'
'-x, -y, -z'

loop_
_atom_site_label
_atom_site_type_symbol
_atom_site_fract_x
_atom_site_fract_y
_atom_site_fract_z
_atom_site_U_iso_or_equiv
_atom_site_adp_type
_atom_site_occupancy
_atom_site_symmetry_multiplicity
_atom_site_calc_flag
_atom_site_refinement_flags
_atom_site_disorder_assembly
_atom_site_disorder_group
Al1 Al 0.58738(11) 0.08144(9) 0.47386(8) 0.0309(3) Uani 1 1 d . . .
O1 O 0.5868(2) 0.0151(2) 0.37140(17) 0.0328(7) Uani 1 1 d . . .
O2 O 0.5581(3) 0.1749(2) 0.41982(17) 0.0335(7) Uani 1 1 d . . .
O3 O 0.5828(3) -0.0156(2) 0.53780(17) 0.0329(7) Uani 1 1 d . . .
N1 N 0.7784(3) 0.1495(3) 0.5134(2) 0.0348(8) Uani 1 1 d . . .
N2 N 0.6512(3) 0.1783(2) 0.5939(2) 0.0334(8) Uani 1 1 d . . .
C1 C 0.6584(4) 0.0479(3) 0.3244(3) 0.0326(9) Uani 1 1 d U . .
C2 C 0.6285(4) -0.0062(3) 0.2353(3) 0.0355(10) Uani 1 1 d U . .
C3 C 0.7014(4) 0.0387(3) 0.1873(3) 0.0393(11) Uani 1 1 d U . .
H3A H 0.6797 0.0050 0.1289 0.047 Uiso 1 1 calc R . .
C4 C 0.8050(4) 0.1304(3) 0.2192(3) 0.0420(11) Uani 1 1 d U . .
C5 C 0.8412(4) 0.1757(3) 0.3073(3) 0.0396(10) Uani 1 1 d U . .
H5A H 0.9134 0.2348 0.3324 0.047 Uiso 1 1 calc R . .
C6 C 0.7724(4) 0.1357(3) 0.3609(3) 0.0364(10) Uani 1 1 d U . .
C7 C 0.8306(4) 0.1773(3) 0.4567(3) 0.0369(10) Uani 1 1 d U . .
H7A H 0.9119 0.2280 0.4790 0.044 Uiso 1 1 calc R . .
C8 C 0.8554(4) 0.1927(4) 0.6114(3) 0.0450(11) Uani 1 1 d U . .
H8A H 0.9111 0.2610 0.6212 0.054 Uiso 1 1 calc R . .
H8B H 0.9065 0.1598 0.6340 0.054 Uiso 1 1 calc R . .
C9 C 0.7639(4) 0.1807(3) 0.6608(3) 0.0402(11) Uani 1 1 d U . .
H9A H 0.7433 0.1208 0.6812 0.048 Uiso 1 1 calc R . .
H9B H 0.8007 0.2347 0.7128 0.048 Uiso 1 1 calc R . .
C10 C 0.6145(4) 0.2428(3) 0.6067(3) 0.0369(10) Uani 1 1 d U . .
H10A H 0.6486 0.2826 0.6645 0.044 Uiso 1 1 calc R . .
C11 C 0.5220(4) 0.2571(3) 0.5356(3) 0.0354(10) Uani 1 1 d U . .
C12 C 0.5030(4) 0.2259(3) 0.4430(3) 0.0346(10) Uani 1 1 d U . .
C13 C 0.4245(4) 0.2532(3) 0.3766(3) 0.0347(10) Uani 1 1 d U . .
C14 C 0.3648(4) 0.3020(3) 0.4060(3) 0.0377(10) Uani 1 1 d U . .
H14A H 0.3097 0.3163 0.3621 0.045 Uiso 1 1 calc R . .
C15 C 0.3811(4) 0.3315(3) 0.4962(3) 0.0411(11) Uani 1 1 d U . .
C16 C 0.4630(4) 0.3095(3) 0.5601(3) 0.0398(11) Uani 1 1 d U . .
H16A H 0.4793 0.3302 0.6211 0.048 Uiso 1 1 calc R . .
C17 C 0.5241(4) -0.1111(3) 0.1984(3) 0.0405(11) Uani 1 1 d U . .
C18 C 0.3956(4) -0.1156(4) 0.1881(3) 0.0485(12) Uani 1 1 d U . .
H18A H 0.3772 -0.0763 0.1479 0.073 Uiso 1 1 calc R . .
H18B H 0.3972 -0.0917 0.2463 0.073 Uiso 1 1 calc R . .
H18C H 0.3316 -0.1816 0.1637 0.073 Uiso 1 1 calc R . .
C19 C 0.5140(5) -0.1571(4) 0.1060(3) 0.0540(13) Uani 1 1 d U . .
H19A H 0.4944 -0.1205 0.0632 0.081 Uiso 1 1 calc R . .
H19B H 0.4485 -0.2227 0.0859 0.081 Uiso 1 1 calc R . .
H19C H 0.5929 -0.1571 0.1109 0.081 Uiso 1 1 calc R . .
C20 C 0.5554(5) -0.1735(4) 0.2628(3) 0.0497(12) Uani 1 1 d U . .
H20A H 0.5627 -0.1472 0.3221 0.074 Uiso 1 1 calc R . .
H20B H 0.6337 -0.1733 0.2657 0.074 Uiso 1 1 calc R . .
H20C H 0.4892 -0.2388 0.2407 0.074 Uiso 1 1 calc R . .
C21 C 0.8744(4) 0.1734(4) 0.1563(3) 0.0507(12) Uani 1 1 d U . .
C22 C 0.9264(6) 0.1062(5) 0.1265(4) 0.0837(19) Uani 1 1 d U . .
H22A H 0.9694 0.1329 0.0872 0.126 Uiso 1 1 calc R . .
H22B H 0.8580 0.0431 0.0947 0.126 Uiso 1 1 calc R . .
H22C H 0.9844 0.1005 0.1788 0.126 Uiso 1 1 calc R . .
C23 C 0.9863(6) 0.2718(5) 0.2026(4) 0.090(2) Uani 1 1 d U . .
H23A H 0.9583 0.3163 0.2229 0.135 Uiso 1 1 calc R . .
H23B H 1.0255 0.2956 0.1606 0.135 Uiso 1 1 calc R . .
H23C H 1.0461 0.2659 0.2535 0.135 Uiso 1 1 calc R . .
C24 C 0.7815(6) 0.1786(6) 0.0723(4) 0.092(2) Uani 1 1 d U . .
H24A H 0.7482 0.2209 0.0891 0.138 Uiso 1 1 calc R . .
H24B H 0.7137 0.1148 0.0425 0.138 Uiso 1 1 calc R . .
H24C H 0.8235 0.2034 0.0321 0.138 Uiso 1 1 calc R . .
C25 C 0.3094(4) 0.3837(3) 0.5220(3) 0.0453(12) Uani 1 1 d U . .
C26 C 0.3792(6) 0.4477(5) 0.6161(4) 0.0803(19) Uani 1 1 d U . .
H26A H 0.3898 0.4088 0.6588 0.120 Uiso 1 1 calc R . .
H26B H 0.3320 0.4798 0.6290 0.120 Uiso 1 1 calc R . .
H26C H 0.4605 0.4953 0.6208 0.120 Uiso 1 1 calc R . .
C27 C 0.1799(6) 0.3122(5) 0.5099(5) 0.095(2) Uani 1 1 d U . .
H27A H 0.1848 0.2682 0.5482 0.143 Uiso 1 1 calc R . .
H27B H 0.1353 0.2763 0.4478 0.143 Uiso 1 1 calc R . .
H27C H 0.1360 0.3459 0.5258 0.143 Uiso 1 1 calc R . .
C28 C 0.2968(7) 0.4539(5) 0.4602(5) 0.095(2) Uani 1 1 d U . .
H28A H 0.2508 0.4854 0.4765 0.142 Uiso 1 1 calc R . .
H28B H 0.2524 0.4179 0.3982 0.142 Uiso 1 1 calc R . .
H28C H 0.3792 0.5019 0.4676 0.142 Uiso 1 1 calc R . .
C29 C 0.4067(4) 0.2295(3) 0.2770(3) 0.0392(10) Uani 1 1 d U . .
C30 C 0.3261(5) 0.2729(4) 0.2183(3) 0.0547(13) Uani 1 1 d U . .
H30A H 0.2432 0.2462 0.2221 0.066 Uiso 1 1 calc R . .
H30B H 0.3657 0.3427 0.2416 0.066 Uiso 1 1 calc R . .
C31 C 0.3122(6) 0.2500(5) 0.1193(3) 0.0658(16) Uani 1 1 d U . .
H31A H 0.2612 0.2787 0.0844 0.079 Uiso 1 1 calc R . .
C32 C 0.2462(6) 0.1413(5) 0.0814(3) 0.0684(16) Uani 1 1 d U . .
H32A H 0.2377 0.1267 0.0187 0.082 Uiso 1 1 calc R . .
H32B H 0.1624 0.1145 0.0837 0.082 Uiso 1 1 calc R . .
C33 C 0.3237(5) 0.0956(4) 0.1377(3) 0.0566(14) Uani 1 1 d U . .
H33A H 0.2813 0.0250 0.1135 0.068 Uiso 1 1 calc R . .
C34 C 0.4544(5) 0.1379(4) 0.1313(3) 0.0611(15) Uani 1 1 d U . .
H34A H 0.5048 0.1098 0.1665 0.073 Uiso 1 1 calc R . .
H34B H 0.4459 0.1219 0.0687 0.073 Uiso 1 1 calc R . .
C35 C 0.5193(6) 0.2466(4) 0.1665(3) 0.0624(15) Uani 1 1 d U . .
H35A H 0.6023 0.2730 0.1614 0.075 Uiso 1 1 calc R . .
C36 C 0.5362(5) 0.2726(4) 0.2665(3) 0.0476(12) Uani 1 1 d U . .
H36A H 0.5773 0.3426 0.2886 0.057 Uiso 1 1 calc R . .
H36B H 0.5896 0.2471 0.3024 0.057 Uiso 1 1 calc R . .
C37 C 0.3385(4) 0.1185(3) 0.2370(3) 0.0433(11) Uani 1 1 d U . .
H37A H 0.3867 0.0886 0.2715 0.052 Uiso 1 1 calc R . .
H37B H 0.2560 0.0917 0.2414 0.052 Uiso 1 1 calc R . .
C38 C 0.4401(7) 0.2925(5) 0.1113(4) 0.0808(19) Uani 1 1 d U . .
H38A H 0.4820 0.3624 0.1345 0.097 Uiso 1 1 calc R . .
H38B H 0.4305 0.2787 0.0483 0.097 Uiso 1 1 calc R . .
C39 C 0.3249(5) 0.5495(4) 0.0920(5) 0.122(3) Uani 1 1 d GU . .
C40 C 0.2384(6) 0.5818(4) 0.0475(3) 0.115(3) Uani 1 1 d GU . .
H40A H 0.2413 0.6033 -0.0047 0.138 Uiso 1 1 calc R . .
C41 C 0.1477(5) 0.5818(4) 0.0812(5) 0.143(3) Uani 1 1 d GU . .
H41A H 0.0898 0.6033 0.0515 0.171 Uiso 1 1 calc R . .
C42 C 0.1434(6) 0.5495(5) 0.1593(5) 0.152(3) Uani 1 1 d GU . .
H42A H 0.0827 0.5495 0.1818 0.183 Uiso 1 1 calc R . .
C43 C 0.2299(8) 0.5172(4) 0.2037(3) 0.141(3) Uani 1 1 d GU . .
H43A H 0.2270 0.4957 0.2560 0.169 Uiso 1 1 calc R . .
C44 C 0.3206(6) 0.5172(4) 0.1701(4) 0.138(3) Uani 1 1 d GU . .
H44A H 0.3785 0.4957 0.1998 0.165 Uiso 1 1 calc R . .
C45 C 0.4146(15) 0.5508(13) 0.0568(11) 0.256(7) Uani 1 1 d U . .
H45A H 0.4022 0.5746 0.0028 0.383 Uiso 1 1 calc R . .
H45B H 0.4060 0.4862 0.0426 0.383 Uiso 1 1 calc R . .
H45C H 0.4974 0.5925 0.1006 0.383 Uiso 1 1 calc R . .
C46 C 0.8379(7) 0.6876(7) 0.1699(6) 0.209(5) Uani 1 1 d GDU . .
C47 C 0.8465(8) 0.7772(9) 0.2036(5) 0.176(4) Uani 1 1 d GU . .
H47A H 0.8000 0.7812 0.2383 0.211 Uiso 1 1 calc R . .
C48 C 0.9246(9) 0.8606(6) 0.1853(6) 0.230(6) Uani 1 1 d GU . .
H48A H 0.9303 0.9205 0.2078 0.276 Uiso 1 1 calc R . .
C49 C 0.9941(8) 0.8545(7) 0.1333(6) 0.192(4) Uani 1 1 d GU . .
H49A H 1.0463 0.9103 0.1210 0.230 Uiso 1 1 calc R . .
C50 C 0.9855(7) 0.7650(9) 0.0997(5) 0.202(5) Uani 1 1 d GU . .
H50A H 1.0320 0.7609 0.0649 0.243 Uiso 1 1 calc R . .
C51 C 0.9074(9) 0.6815(6) 0.1180(6) 0.169(4) Uani 1 1 d GU . .
H51A H 0.9016 0.6216 0.0955 0.203 Uiso 1 1 calc R . .
C52 C 0.7742(17) 0.6044(11) 0.1943(13) 0.314(10) Uani 1 1 d DU . .
H52A H 0.7296 0.6171 0.2296 0.471 Uiso 1 1 calc R . .
H52B H 0.8335 0.5840 0.2296 0.471 Uiso 1 1 calc R . .
H52C H 0.7153 0.5540 0.1409 0.471 Uiso 1 1 calc R . .
C53 C 1.0264(16) 0.5217(13) 0.4501(8) 0.121(5) Uani 0.50 1 d PGDU A -1
C54 C 0.9147(14) 0.4431(12) 0.4411(7) 0.118(5) Uani 0.50 1 d PGDU A -1
H54A H 0.8556 0.4068 0.3839 0.142 Uiso 0.50 1 calc PR A -1
C55 C 0.8913(13) 0.4189(10) 0.5178(11) 0.121(5) Uani 0.50 1 d PGU A -1
H55A H 0.8165 0.3663 0.5118 0.145 Uiso 0.50 1 calc PR A -1
C56 C 0.9796(16) 0.4732(12) 0.6034(8) 0.125(5) Uani 0.50 1 d PGU A -1
H56A H 0.9640 0.4570 0.6547 0.150 Uiso 0.50 1 calc PR A -1
C57 C 1.0914(14) 0.5518(11) 0.6123(7) 0.115(5) Uani 0.50 1 d PGU A -1
H57A H 1.1505 0.5881 0.6696 0.139 Uiso 0.50 1 calc PR A -1
C58 C 1.1148(13) 0.5760(10) 0.5357(10) 0.109(5) Uani 0.50 1 d PGU A -1
H58A H 1.1896 0.6286 0.5417 0.131 Uiso 0.50 1 calc PR A -1
C59 C 1.043(4) 0.545(4) 0.3701(17) 0.56(5) Uani 0.50 1 d PDU A -1
H59A H 0.9736 0.4963 0.3187 0.840 Uiso 0.50 1 calc PR A -1
H59B H 1.1205 0.5461 0.3698 0.840 Uiso 0.50 1 calc PR A -1
H59C H 1.0450 0.6071 0.3671 0.840 Uiso 0.50 1 calc PR A -1
C60 C -0.0423(8) -0.0216(8) 0.5419(6) 0.063(3) Uani 0.50 1 d PGU B -1
C61 C -0.1073(6) -0.0232(7) 0.4534(6) 0.069(4) Uani 0.50 1 d PGU B -1
H61A H -0.1948 -0.0486 0.4313 0.083 Uiso 0.50 1 calc PR B -1
C62 C -0.0415(9) 0.0132(7) 0.3979(4) 0.072(3) Uani 0.50 1 d PGU B -1
H62A H -0.0849 0.0121 0.3387 0.086 Uiso 0.50 1 calc PR B -1
C63 C 0.0893(9) 0.0511(7) 0.4309(6) 0.072(4) Uani 0.50 1 d PGU B -1
H63A H 0.1333 0.0754 0.3937 0.086 Uiso 0.50 1 calc PR B -1
C64 C 0.1542(6) 0.0527(7) 0.5194(7) 0.077(3) Uani 0.50 1 d PGU B -1
H64A H 0.2417 0.0781 0.5414 0.092 Uiso 0.50 1 calc PR B -1
C65 C 0.0884(8) 0.0164(7) 0.5749(5) 0.067(3) Uani 0.50 1 d PGU B -1
H65A H 0.1319 0.0175 0.6341 0.080 Uiso 0.50 1 calc PR B -1
C66 C -0.1171(15) -0.0589(13) 0.5996(10) 0.086(5) Uani 0.50 1 d PU B -1
H66A H -0.2051 -0.0809 0.5650 0.129 Uiso 0.50 1 calc PR B -1
H66B H -0.0902 -0.0078 0.6511 0.129 Uiso 0.50 1 calc PR B -1
H66C H -0.1040 -0.1119 0.6197 0.129 Uiso 0.50 1 calc PR B -1
H1 H 0.634(5) -0.037(4) 0.541(3) 0.063(17) Uiso 1 1 d . . .

loop_
_atom_site_aniso_label
_atom_site_aniso_U_11
_atom_site_aniso_U_22
_atom_site_aniso_U_33
_atom_site_aniso_U_23
_atom_site_aniso_U_13
_atom_site_aniso_U_12
Al1 0.0331(7) 0.0346(7) 0.0258(6) 0.0038(5) 0.0097(5) 0.0177(6)
O1 0.0355(16) 0.0362(16) 0.0288(14) 0.0041(12) 0.0139(12) 0.0175(13)
O2 0.0404(16) 0.0373(17) 0.0274(14) 0.0054(12) 0.0118(12) 0.0229(14)
O3 0.0347(16) 0.0407(18) 0.0275(15) 0.0063(13) 0.0102(12) 0.0221(15)
N1 0.0354(19) 0.040(2) 0.0280(18) 0.0028(16) 0.0096(15) 0.0185(17)
N2 0.0357(19) 0.037(2) 0.0279(18) 0.0066(15) 0.0110(15) 0.0169(17)
C1 0.035(2) 0.040(2) 0.031(2) 0.0107(19) 0.0137(18) 0.023(2)
C2 0.037(2) 0.044(3) 0.031(2) 0.0066(19) 0.0118(18) 0.024(2)
C3 0.041(2) 0.054(3) 0.029(2) 0.007(2) 0.0156(19) 0.026(2)
C4 0.042(3) 0.053(3) 0.039(2) 0.013(2) 0.019(2) 0.026(2)
C5 0.033(2) 0.048(3) 0.040(2) 0.010(2) 0.0152(19) 0.018(2)
C6 0.034(2) 0.042(3) 0.036(2) 0.0066(19) 0.0129(19) 0.020(2)
C7 0.032(2) 0.039(2) 0.036(2) 0.0029(19) 0.0108(19) 0.016(2)
C8 0.038(2) 0.056(3) 0.033(2) 0.006(2) 0.0075(19) 0.019(2)
C9 0.043(2) 0.047(3) 0.027(2) 0.0007(19) 0.0068(19) 0.022(2)
C10 0.043(2) 0.033(2) 0.031(2) 0.0017(18) 0.0161(19) 0.013(2)
C11 0.037(2) 0.035(2) 0.033(2) 0.0010(18) 0.0111(18) 0.017(2)
C12 0.037(2) 0.033(2) 0.037(2) 0.0056(18) 0.0166(19) 0.0167(19)
C13 0.035(2) 0.036(2) 0.032(2) 0.0063(18) 0.0125(18) 0.0150(19)
C14 0.039(2) 0.036(2) 0.040(2) 0.0070(19) 0.0135(19) 0.019(2)
C15 0.044(3) 0.039(3) 0.043(2) 0.006(2) 0.017(2) 0.022(2)
C16 0.046(3) 0.037(2) 0.033(2) -0.0005(19) 0.012(2) 0.019(2)
C17 0.044(3) 0.047(3) 0.029(2) 0.001(2) 0.0151(19) 0.019(2)
C18 0.043(3) 0.051(3) 0.040(2) -0.002(2) 0.012(2) 0.015(2)
C19 0.062(3) 0.054(3) 0.040(3) -0.002(2) 0.025(2) 0.018(3)
C20 0.061(3) 0.045(3) 0.045(3) 0.007(2) 0.020(2) 0.026(2)
C21 0.048(3) 0.067(3) 0.044(3) 0.022(2) 0.027(2) 0.024(3)
C22 0.085(4) 0.094(4) 0.095(4) 0.021(3) 0.068(4) 0.037(4)
C23 0.096(5) 0.088(4) 0.079(4) 0.017(3) 0.059(4) 0.014(4)
C24 0.082(4) 0.139(6) 0.081(4) 0.065(4) 0.046(3) 0.055(4)
C25 0.046(3) 0.045(3) 0.048(3) 0.001(2) 0.018(2) 0.024(2)
C26 0.076(4) 0.084(4) 0.083(4) -0.018(3) 0.026(3) 0.048(3)
C27 0.081(3) 0.090(4) 0.124(4) -0.002(3) 0.052(3) 0.043(3)
C28 0.130(5) 0.105(5) 0.106(5) 0.035(4) 0.066(4) 0.090(4)
C29 0.048(3) 0.046(3) 0.034(2) 0.011(2) 0.016(2) 0.031(2)
C30 0.074(3) 0.066(3) 0.041(3) 0.014(2) 0.019(2) 0.048(3)
C31 0.095(4) 0.090(4) 0.039(3) 0.022(3) 0.020(3) 0.069(4)
C32 0.088(4) 0.093(4) 0.036(3) 0.006(3) 0.016(3) 0.059(4)
C33 0.074(3) 0.064(3) 0.035(2) 0.001(2) 0.011(2) 0.045(3)
C34 0.090(4) 0.087(4) 0.041(3) 0.020(3) 0.033(3) 0.064(3)
C35 0.079(4) 0.085(4) 0.055(3) 0.035(3) 0.043(3) 0.051(3)
C36 0.060(3) 0.054(3) 0.043(3) 0.017(2) 0.028(2) 0.031(2)
C37 0.050(3) 0.051(3) 0.036(2) 0.007(2) 0.015(2) 0.030(2)
C38 0.124(5) 0.102(5) 0.054(3) 0.041(3) 0.049(3) 0.071(4)
C39 0.123(6) 0.082(5) 0.131(6) 0.007(4) 0.023(5) 0.038(4)
C40 0.116(6) 0.078(5) 0.108(5) 0.019(4) -0.004(4) 0.036(4)
C41 0.124(6) 0.120(6) 0.142(7) 0.017(5) 0.020(5) 0.039(5)
C42 0.153(7) 0.110(6) 0.147(7) 0.001(5) 0.039(5) 0.030(5)
C43 0.175(7) 0.073(5) 0.109(6) 0.013(4) 0.030(5) 0.012(5)
C44 0.148(5) 0.107(5) 0.134(5) 0.036(4) 0.019(3) 0.057(4)
C45 0.241(11) 0.251(11) 0.291(12) 0.032(8) 0.097(8) 0.133(9)
C46 0.199(9) 0.221(8) 0.188(9) 0.021(7) 0.046(6) 0.103(7)
C47 0.156(7) 0.223(8) 0.136(7) -0.006(6) -0.006(5) 0.127(6)
C48 0.248(10) 0.235(8) 0.197(10) 0.044(7) 0.027(7) 0.140(7)
C49 0.182(8) 0.203(7) 0.158(8) 0.051(7) -0.007(5) 0.105(7)
C50 0.185(8) 0.209(8) 0.200(9) 0.061(7) 0.025(6) 0.109(7)
C51 0.165(8) 0.185(7) 0.164(8) 0.012(6) 0.050(6) 0.099(6)
C52 0.300(13) 0.330(14) 0.290(12) 0.109(10) 0.116(9) 0.107(9)
C53 0.124(9) 0.127(10) 0.142(8) 0.034(7) 0.039(7) 0.093(6)
C54 0.111(8) 0.114(9) 0.148(8) 0.009(7) 0.029(7) 0.088(6)
C55 0.121(9) 0.104(9) 0.163(9) 0.020(7) 0.045(7) 0.083(6)
C56 0.145(9) 0.118(9) 0.152(8) 0.039(7) 0.045(7) 0.103(6)
C57 0.120(8) 0.117(8) 0.145(8) 0.010(7) 0.043(7) 0.096(6)
C58 0.114(8) 0.108(9) 0.137(8) 0.013(6) 0.041(6) 0.088(6)
C59 0.56(5) 0.56(5) 0.56(5) 0.134(16) 0.21(2) 0.26(2)
C60 0.067(6) 0.052(6) 0.068(6) 0.012(5) 0.015(5) 0.033(5)
C61 0.059(6) 0.072(8) 0.068(6) 0.014(6) 0.004(5) 0.035(6)
C62 0.077(6) 0.072(7) 0.072(6) 0.010(5) 0.018(5) 0.047(6)
C63 0.091(6) 0.064(8) 0.078(6) 0.007(6) 0.045(6) 0.044(6)
C64 0.074(6) 0.081(8) 0.075(6) 0.003(6) 0.023(5) 0.042(6)
C65 0.064(5) 0.077(8) 0.068(6) 0.015(6) 0.012(5) 0.049(6)
C66 0.098(8) 0.074(8) 0.100(8) 0.021(7) 0.054(7) 0.039(6)

loop_
_atom_type_symbol
_atom_type_description
_atom_type_scat_dispersion_real
_atom_type_scat_dispersion_imag
_atom_type_scat_source
C C 0.0033 0.0016 'International Tables Vol C Tables 4.2.6.8 and 6.1.1.4'
H H 0.0000 0.0000 'International Tables Vol C Tables 4.2.6.8 and 6.1.1.4'
Al Al 0.0645 0.0514 'International Tables Vol C Tables 4.2.6.8 and 6.1.1.4'
N N 0.0061 0.0033 'International Tables Vol C Tables 4.2.6.8 and 6.1.1.4'
O O 0.0106 0.0060 'International Tables Vol C Tables 4.2.6.8 and 6.1.1.4'

loop_
_geom_angle_atom_site_label_1
_geom_angle_atom_site_label_2
_geom_angle_atom_site_label_3
_geom_angle
_geom_angle_site_symmetry_1
_geom_angle_site_symmetry_3
O2 Al1 O1 94.46(12) . .
O2 Al1 O3 165.26(14) . .
O1 Al1 O3 95.09(13) . .
O2 Al1 O3 91.59(13) . 2_656
O1 Al1 O3 101.90(13) . 2_656
O3 Al1 O3 75.47(15) . 2_656
O2 Al1 N1 96.32(14) . .
O1 Al1 N1 86.41(13) . .
O3 Al1 N1 95.46(14) . .
O3 Al1 N1 168.08(14) 2_656 .
O2 Al1 N2 85.87(13) . .
O1 Al1 N2 160.59(14) . .
O3 Al1 N2 88.82(13) . .
O3 Al1 N2 97.49(13) 2_656 .
N1 Al1 N2 74.28(13) . .
O2 Al1 Al1 128.87(11) . 2_656
O1 Al1 Al1 100.76(11) . 2_656
O3 Al1 Al1 37.84(9) . 2_656
O3 Al1 Al1 37.63(9) 2_656 2_656
N1 Al1 Al1 132.85(12) . 2_656
N2 Al1 Al1 93.99(11) . 2_656
C1 O1 Al1 128.5(3) . .
C12 O2 Al1 126.3(3) . .
Al1 O3 Al1 104.53(14) . 2_656
Al1 O3 H1 118(4) . .
Al1 O3 H1 129(4) 2_656 .
C7 N1 C8 118.2(4) . .
C7 N1 Al1 120.9(3) . .
C8 N1 Al1 118.4(3) . .
C10 N2 C9 121.1(3) . .
C10 N2 Al1 125.2(3) . .
C9 N2 Al1 112.5(2) . .
O1 C1 C6 121.4(4) . .
O1 C1 C2 121.6(4) . .
C6 C1 C2 116.9(4) . .
C3 C2 C1 117.3(4) . .
C3 C2 C17 121.8(4) . .
C1 C2 C17 120.8(4) . .
C2 C3 C4 125.4(4) . .
C2 C3 H3A 117.3 . .
C4 C3 H3A 117.3 . .
C5 C4 C3 116.4(4) . .
C5 C4 C21 123.7(4) . .
C3 C4 C21 119.8(4) . .
C4 C5 C6 121.8(4) . .
C4 C5 H5A 119.1 . .
C6 C5 H5A 119.1 . .
C5 C6 C1 121.1(4) . .
C5 C6 C7 117.7(4) . .
C1 C6 C7 120.5(4) . .
N1 C7 C6 124.5(4) . .
N1 C7 H7A 117.7 . .
C6 C7 H7A 117.7 . .
N1 C8 C9 107.5(3) . .
N1 C8 H8A 110.2 . .
C9 C8 H8A 110.2 . .
N1 C8 H8B 110.2 . .
C9 C8 H8B 110.2 . .
H8A C8 H8B 108.5 . .
N2 C9 C8 105.3(3) . .
N2 C9 H9A 110.7 . .
C8 C9 H9A 110.7 . .
N2 C9 H9B 110.7 . .
C8 C9 H9B 110.7 . .
H9A C9 H9B 108.8 . .
N2 C10 C11 123.3(4) . .
N2 C10 H10A 118.4 . .
C11 C10 H10A 118.4 . .
C16 C11 C12 121.6(4) . .
C16 C11 C10 118.6(4) . .
C12 C11 C10 119.5(3) . .
O2 C12 C13 121.2(3) . .
O2 C12 C11 121.3(4) . .
C13 C12 C11 117.5(3) . .
C14 C13 C12 117.6(4) . .
C14 C13 C29 121.4(4) . .
C12 C13 C29 121.1(3) . .
C15 C14 C13 125.3(4) . .
C15 C14 H14A 117.3 . .
C13 C14 H14A 117.3 . .
C16 C15 C14 116.4(4) . .
C16 C15 C25 122.0(4) . .
C14 C15 C25 121.6(4) . .
C15 C16 C11 121.5(4) . .
C15 C16 H16A 119.2 . .
C11 C16 H16A 119.2 . .
C18 C17 C19 107.6(4) . .
C18 C17 C2 111.0(4) . .
C19 C17 C2 112.3(4) . .
C18 C17 C20 110.2(4) . .
C19 C17 C20 106.4(4) . .
C2 C17 C20 109.2(3) . .
C17 C18 H18A 109.5 . .
C17 C18 H18B 109.5 . .
H18A C18 H18B 109.5 . .
C17 C18 H18C 109.5 . .
H18A C18 H18C 109.5 . .
H18B C18 H18C 109.5 . .
C17 C19 H19A 109.5 . .
C17 C19 H19B 109.5 . .
H19A C19 H19B 109.5 . .
C17 C19 H19C 109.5 . .
H19A C19 H19C 109.5 . .
H19B C19 H19C 109.5 . .
C17 C20 H20A 109.5 . .
C17 C20 H20B 109.5 . .
H20A C20 H20B 109.5 . .
C17 C20 H20C 109.5 . .
H20A C20 H20C 109.5 . .
H20B C20 H20C 109.5 . .
C24 C21 C23 111.0(5) . .
C24 C21 C22 107.8(5) . .
C23 C21 C22 106.5(5) . .
C24 C21 C4 109.1(4) . .
C23 C21 C4 112.7(4) . .
C22 C21 C4 109.6(4) . .
C21 C22 H22A 109.5 . .
C21 C22 H22B 109.5 . .
H22A C22 H22B 109.5 . .
C21 C22 H22C 109.5 . .
H22A C22 H22C 109.5 . .
H22B C22 H22C 109.5 . .
C21 C23 H23A 109.5 . .
C21 C23 H23B 109.5 . .
H23A C23 H23B 109.5 . .
C21 C23 H23C 109.5 . .
H23A C23 H23C 109.5 . .
H23B C23 H23C 109.5 . .
C21 C24 H24A 109.5 . .
C21 C24 H24B 109.5 . .
H24A C24 H24B 109.5 . .
C21 C24 H24C 109.5 . .
H24A C24 H24C 109.5 . .
H24B C24 H24C 109.5 . .
C27 C25 C26 111.5(5) . .
C27 C25 C15 110.4(4) . .
C26 C25 C15 112.3(4) . .
C27 C25 C28 107.6(5) . .
C26 C25 C28 104.5(5) . .
C15 C25 C28 110.3(4) . .
C25 C26 H26A 109.5 . .
C25 C26 H26B 109.5 . .
H26A C26 H26B 109.5 . .
C25 C26 H26C 109.5 . .
H26A C26 H26C 109.5 . .
H26B C26 H26C 109.5 . .
C25 C27 H27A 109.5 . .
C25 C27 H27B 109.5 . .
H27A C27 H27B 109.5 . .
C25 C27 H27C 109.5 . .
H27A C27 H27C 109.5 . .
H27B C27 H27C 109.5 . .
C25 C28 H28A 109.5 . .
C25 C28 H28B 109.5 . .
H28A C28 H28B 109.5 . .
C25 C28 H28C 109.5 . .
H28A C28 H28C 109.5 . .
H28B C28 H28C 109.5 . .
C13 C29 C36 110.2(3) . .
C13 C29 C30 112.2(3) . .
C36 C29 C30 107.1(4) . .
C13 C29 C37 111.0(4) . .
C36 C29 C37 109.3(3) . .
C30 C29 C37 106.9(4) . .
C31 C30 C29 111.1(4) . .
C31 C30 H30A 109.4 . .
C29 C30 H30A 109.4 . .
C31 C30 H30B 109.4 . .
C29 C30 H30B 109.4 . .
H30A C30 H30B 108.0 . .
C38 C31 C32 109.9(5) . .
C38 C31 C30 110.5(5) . .
C32 C31 C30 109.8(5) . .
C38 C31 H31A 108.9 . .
C32 C31 H31A 108.9 . .
C30 C31 H31A 108.9 . .
C31 C32 C33 109.1(4) . .
C31 C32 H32A 109.9 . .
C33 C32 H32A 109.9 . .
C31 C32 H32B 109.9 . .
C33 C32 H32B 109.9 . .
H32A C32 H32B 108.3 . .
C34 C33 C37 109.2(4) . .
C34 C33 C32 108.6(5) . .
C37 C33 C32 110.4(4) . .
C34 C33 H33A 109.5 . .
C37 C33 H33A 109.5 . .
C32 C33 H33A 109.5 . .
C35 C34 C33 109.9(4) . .
C35 C34 H34A 109.7 . .
C33 C34 H34A 109.7 . .
C35 C34 H34B 109.7 . .
C33 C34 H34B 109.7 . .
H34A C34 H34B 108.2 . .
C34 C35 C38 110.4(5) . .
C34 C35 C36 110.0(4) . .
C38 C35 C36 108.7(4) . .
C34 C35 H35A 109.2 . .
C38 C35 H35A 109.2 . .
C36 C35 H35A 109.2 . .
C35 C36 C29 110.4(4) . .
C35 C36 H36A 109.6 . .
C29 C36 H36A 109.6 . .
C35 C36 H36B 109.6 . .
C29 C36 H36B 109.6 . .
H36A C36 H36B 108.1 . .
C33 C37 C29 110.6(4) . .
C33 C37 H37A 109.5 . .
C29 C37 H37A 109.5 . .
C33 C37 H37B 109.5 . .
C29 C37 H37B 109.5 . .
H37A C37 H37B 108.1 . .
C31 C38 C35 108.3(5) . .
C31 C38 H38A 110.0 . .
C35 C38 H38A 110.0 . .
C31 C38 H38B 110.0 . .
C35 C38 H38B 110.0 . .
H38A C38 H38B 108.4 . .
C45 C39 C40 118.5(9) . .
C45 C39 C44 121.5(9) . .
C40 C39 C44 120.0 . .
C41 C40 C39 120.0 . .
C41 C40 H40A 120.0 . .
C39 C40 H40A 120.0 . .
C42 C41 C40 120.0 . .
C42 C41 H41A 120.0 . .
C40 C41 H41A 120.0 . .
C41 C42 C43 120.0 . .
C41 C42 H42A 120.0 . .
C43 C42 H42A 120.0 . .
C44 C43 C42 120.0 . .
C44 C43 H43A 120.0 . .
C42 C43 H43A 120.0 . .
C43 C44 C39 120.0 . .
C43 C44 H44A 120.0 . .
C39 C44 H44A 120.0 . .
C39 C45 H45A 109.5 . .
C39 C45 H45B 109.5 . .
H45A C45 H45B 109.5 . .
C39 C45 H45C 109.5 . .
H45A C45 H45C 109.5 . .
H45B C45 H45C 109.5 . .
C52 C46 C47 122.7(12) . .
C52 C46 C51 116.9(12) . .
C47 C46 C51 120.0 . .
C46 C47 C48 120.0 . .
C46 C47 H47A 120.0 . .
C48 C47 H47A 120.0 . .
C49 C48 C47 120.0 . .
C49 C48 H48A 120.0 . .
C47 C48 H48A 120.0 . .
C48 C49 C50 120.0 . .
C48 C49 H49A 120.0 . .
C50 C49 H49A 120.0 . .
C51 C50 C49 120.0 . .
C51 C50 H50A 120.0 . .
C49 C50 H50A 120.0 . .
C50 C51 C46 120.0 . .
C50 C51 H51A 120.0 . .
C46 C51 H51A 120.0 . .
C46 C52 H52A 109.5 . .
C46 C52 H52B 109.5 . .
H52A C52 H52B 109.5 . .
C46 C52 H52C 109.5 . .
H52A C52 H52C 109.5 . .
H52B C52 H52C 109.5 . .
C54 C53 C58 120.0 . .
C54 C53 C59 117.3(11) . .
C58 C53 C59 122.7(11) . .
C53 C54 C55 120.0 . .
C53 C54 C59 31.5(6) . .
C55 C54 C59 151.5(7) . .
C53 C54 H54A 120.0 . .
C55 C54 H54A 120.0 . .
C59 C54 H54A 88.5 . .
C56 C55 C54 120.0 . .
C56 C55 H55A 120.0 . .
C54 C55 H55A 120.0 . .
C57 C56 C55 120.0 . .
C57 C56 H56A 120.0 . .
C55 C56 H56A 120.0 . .
C56 C57 C58 120.0 . .
C56 C57 H57A 120.0 . .
C58 C57 H57A 120.0 . .
C57 C58 C53 120.0 . .
C57 C58 H58A 120.0 . .
C53 C58 H58A 120.0 . .
C53 C59 C54 31.2(5) . .
C53 C59 H59A 109.5 . .
C54 C59 H59A 78.4 . .
C53 C59 H59B 109.5 . .
C54 C59 H59B 124.6 . .
H59A C59 H59B 109.5 . .
C53 C59 H59C 109.5 . .
C54 C59 H59C 119.2 . .
H59A C59 H59C 109.5 . .
H59B C59 H59C 109.5 . .
C61 C60 C65 120.0 . .
C61 C60 C66 117.9(10) . .
C65 C60 C66 122.1(10) . .
C60 C61 C62 120.0 . .
C60 C61 H61A 120.0 . .
C62 C61 H61A 120.0 . .
C63 C62 C61 120.0 . .
C63 C62 H62A 120.0 . .
C61 C62 H62A 120.0 . .
C64 C63 C62 120.0 . .
C64 C63 H63A 120.0 . .
C62 C63 H63A 120.0 . .
C65 C64 C63 120.0 . .
C65 C64 H64A 120.0 . .
C63 C64 H64A 120.0 . .
C64 C65 C60 120.0 . .
C64 C65 H65A 120.0 . .
C60 C65 H65A 120.0 . .
C60 C66 H66A 109.5 . .
C60 C66 H66B 109.5 . .
H66A C66 H66B 109.5 . .
C60 C66 H66C 109.5 . .
H66A C66 H66C 109.5 . .
H66B C66 H66C 109.5 . .

loop_
_geom_bond_atom_site_label_1
_geom_bond_atom_site_label_2
_geom_bond_distance
_geom_bond_site_symmetry_2
Al1 O2 1.845(3) .
Al1 O1 1.850(3) .
Al1 O3 1.878(3) .
Al1 O3 1.887(3) 2_656
Al1 N1 2.033(4) .
Al1 N2 2.043(3) .
Al1 Al1 2.978(3) 2_656
O1 C1 1.314(5) .
O2 C12 1.328(5) .
O3 Al1 1.887(3) 2_656
O3 H1 0.82(5) .
N1 C7 1.275(5) .
N1 C8 1.487(5) .
N2 C10 1.276(5) .
N2 C9 1.466(5) .
C1 C6 1.421(6) .
C1 C2 1.442(5) .
C2 C3 1.380(6) .
C2 C17 1.534(6) .
C3 C4 1.396(6) .
C3 H3A 0.9300 .
C4 C5 1.366(6) .
C4 C21 1.542(6) .
C5 C6 1.400(6) .
C5 H5A 0.9300 .
C6 C7 1.436(5) .
C7 H7A 0.9300 .
C8 C9 1.534(6) .
C8 H8A 0.9700 .
C8 H8B 0.9700 .
C9 H9A 0.9700 .
C9 H9B 0.9700 .
C10 C11 1.454(6) .
C10 H10A 0.9300 .
C11 C16 1.393(6) .
C11 C12 1.430(5) .
C12 C13 1.424(6) .
C13 C14 1.391(5) .
C13 C29 1.528(6) .
C14 C15 1.399(6) .
C14 H14A 0.9300 .
C15 C16 1.378(6) .
C15 C25 1.534(6) .
C16 H16A 0.9300 .
C17 C18 1.530(6) .
C17 C19 1.526(5) .
C17 C20 1.537(6) .
C18 H18A 0.9600 .
C18 H18B 0.9600 .
C18 H18C 0.9600 .
C19 H19A 0.9600 .
C19 H19B 0.9600 .
C19 H19C 0.9600 .
C20 H20A 0.9600 .
C20 H20B 0.9600 .
C20 H20C 0.9600 .
C21 C24 1.513(7) .
C21 C23 1.513(8) .
C21 C22 1.537(7) .
C22 H22A 0.9600 .
C22 H22B 0.9600 .
C22 H22C 0.9600 .
C23 H23A 0.9600 .
C23 H23B 0.9600 .
C23 H23C 0.9600 .
C24 H24A 0.9600 .
C24 H24B 0.9600 .
C24 H24C 0.9600 .
C25 C27 1.486(8) .
C25 C26 1.501(7) .
C25 C28 1.550(8) .
C26 H26A 0.9600 .
C26 H26B 0.9600 .
C26 H26C 0.9600 .
C27 H27A 0.9600 .
C27 H27B 0.9600 .
C27 H27C 0.9600 .
C28 H28A 0.9600 .
C28 H28B 0.9600 .
C28 H28C 0.9600 .
C29 C36 1.548(6) .
C29 C30 1.549(6) .
C29 C37 1.547(6) .
C30 C31 1.530(6) .
C30 H30A 0.9700 .
C30 H30B 0.9700 .
C31 C38 1.511(8) .
C31 C32 1.512(8) .
C31 H31A 0.9800 .
C32 C33 1.536(7) .
C32 H32A 0.9700 .
C32 H32B 0.9700 .
C33 C34 1.532(7) .
C33 C37 1.532(6) .
C33 H33A 0.9800 .
C34 C35 1.506(8) .
C34 H34A 0.9700 .
C34 H34B 0.9700 .
C35 C38 1.545(7) .
C35 C36 1.539(6) .
C35 H35A 0.9800 .
C36 H36A 0.9700 .
C36 H36B 0.9700 .
C37 H37A 0.9700 .
C37 H37B 0.9700 .
C38 H38A 0.9700 .
C38 H38B 0.9700 .
C39 C45 1.388(15) .
C39 C40 1.3900 .
C39 C44 1.3900 .
C40 C41 1.3900 .
C40 H40A 0.9300 .
C41 C42 1.3900 .
C41 H41A 0.9300 .
C42 C43 1.3900 .
C42 H42A 0.9300 .
C43 C44 1.3900 .
C43 H43A 0.9300 .
C44 H44A 0.9300 .
C45 H45A 0.9600 .
C45 H45B 0.9600 .
C45 H45C 0.9600 .
C46 C52 1.377(10) .
C46 C47 1.3900 .
C46 C51 1.3900 .
C47 C48 1.3900 .
C47 H47A 0.9300 .
C48 C49 1.3900 .
C48 H48A 0.9300 .
C49 C50 1.3900 .
C49 H49A 0.9300 .
C50 C51 1.3900 .
C50 H50A 0.9300 .
C51 H51A 0.9300 .
C52 H52A 0.9600 .
C52 H52B 0.9600 .
C52 H52C 0.9600 .
C53 C54 1.3900 .
C53 C58 1.3900 .
C53 C59 1.405(10) .
C54 C55 1.3900 .
C54 C59 2.387(11) .
C54 H54A 0.9300 .
C55 C56 1.3900 .
C55 H55A 0.9300 .
C56 C57 1.3900 .
C56 H56A 0.9300 .
C57 C58 1.3900 .
C57 H57A 0.9300 .
C58 H58A 0.9300 .
C59 H59A 0.9600 .
C59 H59B 0.9600 .
C59 H59C 0.9600 .
C60 C61 1.3900 .
C60 C65 1.3900 .
C60 C66 1.494(14) .
C61 C62 1.3900 .
C61 H61A 0.9300 .
C62 C63 1.3900 .
C62 H62A 0.9300 .
C63 C64 1.3900 .
C63 H63A 0.9300 .
C64 C65 1.3900 .
C64 H64A 0.9300 .
C65 H65A 0.9300 .
C66 H66A 0.9600 .
C66 H66B 0.9600 .
C66 H66C 0.9600 .
